data_4022769
loop_
_publ_author_name
'Keith J. Winstanley'
'David K. Smith'

_publ_section_title
;
 Ortho-Substituted Catechol Derivatives: The Effect of Intramolecular
 Hydrogen-Bonding Pathways on Chloride Anion Recognition
;
_journal_name_full 'Journal of Organic Chemistry'
_journal_page_first 2803
_journal_page_last 2815
_journal_paper_doi 10.1021/jo0623989
_journal_volume 72
_journal_year 2007
_chemical_formula_moiety 'C22 H28 N2 O6'
_chemical_formula_sum 'C22 H28 N2 O6'
_chemical_formula_weight 416.46
_chemical_name_systematic
; 
 ? 
;
_space_group_IT_number 14
_symmetry_cell_setting monoclinic
_symmetry_space_group_name_Hall '-P 2yn'
_symmetry_space_group_name_H-M 'P 1 21/n 1'
_atom_sites_solution_hydrogens geom
_atom_sites_solution_primary direct
_atom_sites_solution_secondary difmap
_audit_creation_method SHELXL-97
_cell_angle_alpha 90.00
_cell_angle_beta 96.090(5)
_cell_angle_gamma 90.00
_cell_formula_units_Z 4
_cell_length_a 13.927(3)
_cell_length_b 9.874(2)
_cell_length_c 15.389(4)
_cell_measurement_reflns_used 2419
_cell_measurement_temperature 100(2)
_cell_measurement_theta_max 24.81
_cell_measurement_theta_min 2.45
_cell_volume 2104.3(8)
_computing_cell_refinement 'Bruker SMART'
_computing_data_collection 'Bruker SMART'
_computing_data_reduction 'Bruker SAINT'
_computing_molecular_graphics 'Bruker SHELXTL'
_computing_publication_material 'Bruker SHELXTL'
_computing_structure_refinement 'SHELXL-97 (Sheldrick, 1997)'
_computing_structure_solution 'SHELXS-97 (Sheldrick, 1990)'
_diffrn_ambient_temperature 100(2)
_diffrn_measured_fraction_theta_full 0.998
_diffrn_measured_fraction_theta_max 0.998
_diffrn_measurement_device_type 'CCD area detector'
_diffrn_measurement_method 'phi and omega scans'
_diffrn_radiation_monochromator graphite
_diffrn_radiation_source 'fine-focus sealed tube'
_diffrn_radiation_type MoK\a
_diffrn_radiation_wavelength 0.71073
_diffrn_reflns_av_R_equivalents 0.0405
_diffrn_reflns_av_sigmaI/netI 0.0457
_diffrn_reflns_limit_h_max 16
_diffrn_reflns_limit_h_min -13
_diffrn_reflns_limit_k_max 11
_diffrn_reflns_limit_k_min -11
_diffrn_reflns_limit_l_max 18
_diffrn_reflns_limit_l_min -18
_diffrn_reflns_number 11450
_diffrn_reflns_theta_full 25.01
_diffrn_reflns_theta_max 25.01
_diffrn_reflns_theta_min 1.88
_exptl_absorpt_coefficient_mu 0.096
_exptl_absorpt_correction_T_max 1.000
_exptl_absorpt_correction_T_min 0.867
_exptl_absorpt_correction_type multi-scan
_exptl_absorpt_process_details 'SADABS v2.03; (Sheldrick)'
_exptl_crystal_colour colourless
_exptl_crystal_density_diffrn 1.315
_exptl_crystal_density_meas 0
_exptl_crystal_density_method 'not measured'
_exptl_crystal_description plate
_exptl_crystal_F_000 888
_exptl_crystal_size_max 0.21
_exptl_crystal_size_mid 0.10
_exptl_crystal_size_min 0.06
_refine_diff_density_max 0.266
_refine_diff_density_min -0.201
_refine_diff_density_rms 0.042
_refine_ls_extinction_method none
_refine_ls_goodness_of_fit_ref 1.010
_refine_ls_hydrogen_treatment constr
_refine_ls_matrix_type full
_refine_ls_number_parameters 275
_refine_ls_number_reflns 3698
_refine_ls_number_restraints 0
_refine_ls_restrained_S_all 1.010
_refine_ls_R_factor_all 0.0683
_refine_ls_R_factor_gt 0.0421
_refine_ls_shift/su_max 0.000
_refine_ls_shift/su_mean 0.000
_refine_ls_structure_factor_coef Fsqd
_refine_ls_weighting_details 'calc w=1/[\s^2^(Fo^2^)+(0.0557P)^2^+0.4860P] where P=(Fo^2^+2Fc^2^)/3'
_refine_ls_weighting_scheme calc
_refine_ls_wR_factor_gt 0.0992
_refine_ls_wR_factor_ref 0.1109
_reflns_number_gt 2641
_reflns_number_total 3698
_reflns_threshold_expression >2sigma(I)
_cod_data_source_file jo0623989si20061124_035417.cif
_cod_data_source_block dks0501m
_cod_depositor_comments
;
The following automatic conversions were performed:
'_symmetry_cell_setting' value 'Monoclinic' changed to 'monoclinic'
according to '/home/saulius/struct/CIF-dictionaries/cif_core.dic'
dictionary named 'cif_core.dic' version 2.4.1 from 2010-06-29.

Automatic conversion script
Id: cif_fix_enum 1527 2010-12-29 10:47:43Z saulius 
;
_cod_original_sg_symbol_H-M 'P 21/n'
_cod_database_code 4022769

loop_
_symmetry_equiv_pos_as_xyz
'x, y, z'
'-x+1/2, y+1/2, -z+1/2'
'-x, -y, -z'
'x-1/2, -y-1/2, z-1/2'

loop_
_atom_site_label
_atom_site_type_symbol
_atom_site_fract_x
_atom_site_fract_y
_atom_site_fract_z
_atom_site_U_iso_or_equiv
_atom_site_adp_type
_atom_site_occupancy
_atom_site_symmetry_multiplicity
_atom_site_calc_flag
_atom_site_refinement_flags
C1 C 1.14473(14) 1.2472(2) 0.65857(12) 0.0221(4) Uani 1 1 d .
C2 C 1.13710(14) 1.34882(19) 0.59477(12) 0.0233(4) Uani 1 1 d .
C3 C 1.06747(15) 1.3402(2) 0.52425(13) 0.0286(5) Uani 1 1 d .
H3 H 1.0632 1.4086 0.4806 0.034 Uiso 1 1 calc R
C4 C 1.00371(15) 1.2321(2) 0.51693(13) 0.0295(5) Uani 1 1 d .
H4 H 0.9553 1.2269 0.4686 0.035 Uiso 1 1 calc R
C5 C 1.01041(14) 1.1318(2) 0.57973(13) 0.0267(5) Uani 1 1 d .
H5A H 0.9665 1.0579 0.5742 0.032 Uiso 1 1 calc R
C6 C 1.08106(14) 1.13735(19) 0.65161(12) 0.0220(4) Uani 1 1 d .
C7 C 1.09334(14) 1.0298(2) 0.71929(12) 0.0234(4) Uani 1 1 d .
C8 C 1.04135(15) 0.8133(2) 0.77721(13) 0.0291(5) Uani 1 1 d .
H8A H 1.0055 0.8356 0.8276 0.035 Uiso 1 1 calc R
H8B H 1.1101 0.8002 0.7993 0.035 Uiso 1 1 calc R
C9 C 1.00163(16) 0.6836(2) 0.73505(14) 0.0316(5) Uani 1 1 d .
H9A H 1.0380 0.6613 0.6850 0.038 Uiso 1 1 calc R
H9B H 0.9332 0.6977 0.7122 0.038 Uiso 1 1 calc R
C10 C 1.00845(16) 0.5646(2) 0.79905(14) 0.0336(5) Uani 1 1 d .
H10A H 1.0773 0.5420 0.8152 0.040 Uiso 1 1 calc R
H10B H 0.9806 0.5920 0.8530 0.040 Uiso 1 1 calc R
C11 C 0.95585(16) 0.4394(2) 0.76129(14) 0.0328(5) Uani 1 1 d .
H11A H 0.9763 0.4214 0.7027 0.039 Uiso 1 1 calc R
H11B H 0.8857 0.4584 0.7537 0.039 Uiso 1 1 calc R
C12 C 0.97344(16) 0.3117(2) 0.81717(14) 0.0311(5) Uani 1 1 d .
H12A H 0.9344 0.2369 0.7889 0.037 Uiso 1 1 calc R
H12B H 1.0423 0.2859 0.8184 0.037 Uiso 1 1 calc R
C13 C 0.94911(16) 0.3263(2) 0.91077(13) 0.0319(5) Uani 1 1 d .
H13A H 0.8915 0.3848 0.9115 0.038 Uiso 1 1 calc R
H13B H 1.0035 0.3712 0.9461 0.038 Uiso 1 1 calc R
C14 C 0.92921(16) 0.1888(2) 0.95222(14) 0.0338(5) Uani 1 1 d .
H14A H 0.9772 0.1216 0.9364 0.041 Uiso 1 1 calc R
H14B H 0.9362 0.1978 1.0167 0.041 Uiso 1 1 calc R
C15 C 0.82859(16) 0.1392(2) 0.92129(13) 0.0308(5) Uani 1 1 d .
H15A H 0.7810 0.2032 0.9417 0.037 Uiso 1 1 calc R
H15B H 0.8201 0.1397 0.8566 0.037 Uiso 1 1 calc R
C16 C 0.80707(14) -0.1055(2) 0.90183(12) 0.0238(4) Uani 1 1 d .
C17 C 0.78207(14) -0.23840(19) 0.93883(12) 0.0222(4) Uani 1 1 d .
C18 C 0.78426(14) -0.2633(2) 1.02893(12) 0.0258(5) Uani 1 1 d .
H18 H 0.8047 -0.1939 1.0695 0.031 Uiso 1 1 calc R
C19 C 0.75696(15) -0.3876(2) 1.05887(13) 0.0259(5) Uani 1 1 d .
H19 H 0.7598 -0.4040 1.1199 0.031 Uiso 1 1 calc R
C20 C 0.72528(14) -0.4894(2) 0.99999(13) 0.0249(5) Uani 1 1 d .
H20 H 0.7058 -0.5746 1.0208 0.030 Uiso 1 1 calc R
C21 C 0.72235(14) -0.46611(19) 0.91136(12) 0.0225(4) Uani 1 1 d .
C22 C 0.75262(13) -0.34288(19) 0.88071(12) 0.0219(4) Uani 1 1 d .
N1 N 1.03296(12) 0.92551(16) 0.71506(11) 0.0272(4) Uani 1 1 d .
H1A H 0.9854 0.9239 0.6726 0.033 Uiso 1 1 calc R
N2 N 0.80800(13) 0.00343(16) 0.95189(11) 0.0284(4) Uani 1 1 d .
H2A H 0.7956 -0.0064 1.0064 0.034 Uiso 1 1 calc R
O1 O 1.21543(10) 1.26394(14) 0.72518(8) 0.0297(4) Uani 1 1 d .
H1 H 1.2214 1.1926 0.7550 0.044 Uiso 1 1 calc R
O2 O 1.19883(11) 1.45618(14) 0.60187(9) 0.0319(4) Uani 1 1 d .
H2 H 1.2368 1.4485 0.6478 0.048 Uiso 1 1 calc R
O3 O 1.16195(10) 1.03804(14) 0.77930(9) 0.0307(4) Uani 1 1 d .
O4 O 0.82602(10) -0.09886(14) 0.82376(9) 0.0305(4) Uani 1 1 d .
O5 O 0.68633(10) -0.56448(13) 0.85350(8) 0.0277(3) Uani 1 1 d .
H5 H 0.6928 -0.5396 0.8022 0.042 Uiso 1 1 calc R
O6 O 0.74962(11) -0.33100(14) 0.79247(8) 0.0285(3) Uani 1 1 d .
H6 H 0.7751 -0.2574 0.7800 0.043 Uiso 1 1 calc R

loop_
_atom_site_aniso_label
_atom_site_aniso_U_11
_atom_site_aniso_U_22
_atom_site_aniso_U_33
_atom_site_aniso_U_23
_atom_site_aniso_U_13
_atom_site_aniso_U_12
C1 0.0241(10) 0.0254(11) 0.0170(9) -0.0036(8) 0.0037(8) 0.0018(8)
C2 0.0291(11) 0.0216(11) 0.0203(10) -0.0019(8) 0.0074(8) -0.0024(9)
C3 0.0345(12) 0.0293(12) 0.0222(11) 0.0048(9) 0.0031(9) 0.0011(10)
C4 0.0306(11) 0.0357(13) 0.0212(10) 0.0038(9) -0.0022(9) -0.0022(10)
C5 0.0267(11) 0.0274(11) 0.0259(11) -0.0004(9) 0.0026(9) -0.0027(9)
C6 0.0238(10) 0.0226(10) 0.0201(10) -0.0004(8) 0.0049(8) 0.0018(8)
C7 0.0237(10) 0.0225(11) 0.0245(11) -0.0016(8) 0.0054(9) 0.0013(9)
C8 0.0318(11) 0.0271(11) 0.0282(11) 0.0105(9) 0.0023(9) 0.0005(9)
C9 0.0361(12) 0.0297(12) 0.0295(11) 0.0059(9) 0.0055(9) 0.0006(10)
C10 0.0368(12) 0.0296(12) 0.0341(12) 0.0062(10) 0.0026(10) -0.0004(10)
C11 0.0377(12) 0.0306(12) 0.0315(12) 0.0033(10) 0.0097(10) 0.0015(10)
C12 0.0349(12) 0.0268(11) 0.0325(12) 0.0010(9) 0.0084(9) 0.0006(10)
C13 0.0359(12) 0.0281(12) 0.0321(12) 0.0006(9) 0.0058(9) -0.0012(10)
C14 0.0451(13) 0.0294(12) 0.0264(11) 0.0042(9) 0.0010(10) -0.0035(10)
C15 0.0415(13) 0.0230(11) 0.0286(11) 0.0015(9) 0.0069(10) -0.0013(10)
C16 0.0258(11) 0.0254(11) 0.0203(10) 0.0014(9) 0.0027(8) 0.0012(8)
C17 0.0244(10) 0.0211(10) 0.0215(10) 0.0002(8) 0.0047(8) 0.0015(8)
C18 0.0307(11) 0.0278(11) 0.0189(10) -0.0008(9) 0.0022(8) 0.0013(9)
C19 0.0340(12) 0.0272(11) 0.0169(10) 0.0020(8) 0.0039(8) 0.0013(9)
C20 0.0287(11) 0.0214(10) 0.0253(11) 0.0045(8) 0.0051(8) 0.0011(9)
C21 0.0232(10) 0.0218(10) 0.0225(10) -0.0031(8) 0.0032(8) 0.0008(8)
C22 0.0225(10) 0.0259(11) 0.0174(9) 0.0001(8) 0.0027(8) 0.0041(8)
N1 0.0287(9) 0.0266(9) 0.0253(9) 0.0077(7) -0.0016(7) -0.0027(8)
N2 0.0442(11) 0.0213(9) 0.0208(9) 0.0006(7) 0.0089(8) -0.0033(8)
O1 0.0337(8) 0.0318(8) 0.0218(7) 0.0039(6) -0.0050(6) -0.0055(7)
O2 0.0409(9) 0.0324(8) 0.0214(8) 0.0033(6) -0.0015(6) -0.0127(7)
O3 0.0330(8) 0.0263(8) 0.0303(8) 0.0053(6) -0.0077(7) 0.0007(6)
O4 0.0452(9) 0.0269(8) 0.0210(7) 0.0041(6) 0.0103(6) 0.0011(7)
O5 0.0383(8) 0.0241(8) 0.0213(7) -0.0024(6) 0.0056(6) -0.0044(6)
O6 0.0422(9) 0.0265(8) 0.0172(7) 0.0015(6) 0.0054(6) -0.0022(7)

loop_
_atom_type_symbol
_atom_type_description
_atom_type_scat_dispersion_real
_atom_type_scat_dispersion_imag
_atom_type_scat_source
C C 0.0033 0.0016 'International Tables Vol C Tables 4.2.6.8 and 6.1.1.4'
H H 0.0000 0.0000 'International Tables Vol C Tables 4.2.6.8 and 6.1.1.4'
N N 0.0061 0.0033 'International Tables Vol C Tables 4.2.6.8 and 6.1.1.4'
O O 0.0106 0.0060 'International Tables Vol C Tables 4.2.6.8 and 6.1.1.4'

loop_
_geom_angle_atom_site_label_1
_geom_angle_atom_site_label_2
_geom_angle_atom_site_label_3
_geom_angle
O1 C1 C6 123.84(17)
O1 C1 C2 116.03(17)
C6 C1 C2 120.13(17)
O2 C2 C3 119.75(17)
O2 C2 C1 120.07(17)
C3 C2 C1 120.17(18)
C2 C3 C4 120.16(19)
C2 C3 H3 119.9
C4 C3 H3 119.9
C5 C4 C3 120.06(18)
C5 C4 H4 120.0
C3 C4 H4 120.0
C4 C5 C6 120.96(19)
C4 C5 H5A 119.5
C6 C5 H5A 119.5
C1 C6 C5 118.51(18)
C1 C6 C7 118.46(17)
C5 C6 C7 123.00(18)
O3 C7 N1 120.93(18)
O3 C7 C6 119.35(17)
N1 C7 C6 119.71(17)
N1 C8 C9 111.16(16)
N1 C8 H8A 109.4
C9 C8 H8A 109.4
N1 C8 H8B 109.4
C9 C8 H8B 109.4
H8A C8 H8B 108.0
C8 C9 C10 112.28(17)
C8 C9 H9A 109.1
C10 C9 H9A 109.1
C8 C9 H9B 109.1
C10 C9 H9B 109.1
H9A C9 H9B 107.9
C11 C10 C9 112.59(17)
C11 C10 H10A 109.1
C9 C10 H10A 109.1
C11 C10 H10B 109.1
C9 C10 H10B 109.1
H10A C10 H10B 107.8
C10 C11 C12 114.39(18)
C10 C11 H11A 108.7
C12 C11 H11A 108.7
C10 C11 H11B 108.7
C12 C11 H11B 108.7
H11A C11 H11B 107.6
C13 C12 C11 114.52(17)
C13 C12 H12A 108.6
C11 C12 H12A 108.6
C13 C12 H12B 108.6
C11 C12 H12B 108.6
H12A C12 H12B 107.6
C12 C13 C14 112.13(17)
C12 C13 H13A 109.2
C14 C13 H13A 109.2
C12 C13 H13B 109.2
C14 C13 H13B 109.2
H13A C13 H13B 107.9
C15 C14 C13 110.90(17)
C15 C14 H14A 109.5
C13 C14 H14A 109.5
C15 C14 H14B 109.5
C13 C14 H14B 109.5
H14A C14 H14B 108.0
N2 C15 C14 113.75(17)
N2 C15 H15A 108.8
C14 C15 H15A 108.8
N2 C15 H15B 108.8
C14 C15 H15B 108.8
H15A C15 H15B 107.7
O4 C16 N2 121.56(18)
O4 C16 C17 119.54(17)
N2 C16 C17 118.90(17)
C22 C17 C18 118.45(18)
C22 C17 C16 118.11(17)
C18 C17 C16 123.42(17)
C19 C18 C17 120.48(18)
C19 C18 H18 119.8
C17 C18 H18 119.8
C18 C19 C20 120.31(18)
C18 C19 H19 119.8
C20 C19 H19 119.8
C21 C20 C19 119.78(18)
C21 C20 H20 120.1
C19 C20 H20 120.1
O5 C21 C20 119.51(17)
O5 C21 C22 120.16(16)
C20 C21 C22 120.30(17)
O6 C22 C21 115.93(17)
O6 C22 C17 123.46(17)
C21 C22 C17 120.60(17)
C7 N1 C8 123.40(17)
C7 N1 H1A 118.3
C8 N1 H1A 118.3
C16 N2 C15 123.33(17)
C16 N2 H2A 118.3
C15 N2 H2A 118.3
C1 O1 H1 109.5
C2 O2 H2 109.5
C21 O5 H5 109.5
C22 O6 H6 109.5

loop_
_geom_bond_atom_site_label_1
_geom_bond_atom_site_label_2
_geom_bond_distance
C1 O1 1.354(2)
C1 C6 1.398(3)
C1 C2 1.400(3)
C2 O2 1.362(2)
C2 C3 1.379(3)
C3 C4 1.386(3)
C3 H3 0.9500
C4 C5 1.380(3)
C4 H4 0.9500
C5 C6 1.401(3)
C5 H5A 0.9500
C6 C7 1.485(3)
C7 O3 1.259(2)
C7 N1 1.327(2)
C8 N1 1.460(2)
C8 C9 1.514(3)
C8 H8A 0.9900
C8 H8B 0.9900
C9 C10 1.530(3)
C9 H9A 0.9900
C9 H9B 0.9900
C10 C11 1.521(3)
C10 H10A 0.9900
C10 H10B 0.9900
C11 C12 1.531(3)
C11 H11A 0.9900
C11 H11B 0.9900
C12 C13 1.521(3)
C12 H12A 0.9900
C12 H12B 0.9900
C13 C14 1.538(3)
C13 H13A 0.9900
C13 H13B 0.9900
C14 C15 1.513(3)
C14 H14A 0.9900
C14 H14B 0.9900
C15 N2 1.460(3)
C15 H15A 0.9900
C15 H15B 0.9900
C16 O4 1.259(2)
C16 N2 1.322(2)
C16 C17 1.486(3)
C17 C22 1.398(3)
C17 C18 1.405(3)
C18 C19 1.379(3)
C18 H18 0.9500
C19 C20 1.393(3)
C19 H19 0.9500
C20 C21 1.380(3)
C20 H20 0.9500
C21 O5 1.376(2)
C21 C22 1.387(3)
C22 O6 1.359(2)
N1 H1A 0.8800
N2 H2A 0.8800
O1 H1 0.8400
O2 H2 0.8400
O5 H5 0.8400
O6 H6 0.8400

loop_
_geom_hbond_atom_site_label_D
_geom_hbond_atom_site_label_H
_geom_hbond_atom_site_label_A
_geom_hbond_distance_DH
_geom_hbond_distance_HA
_geom_hbond_distance_DA
_geom_hbond_angle_DHA
_geom_hbond_site_symmetry_A
N1 H1A O5 0.88 2.39 3.125(2) 141.9 2_666
N2 H2A O2 0.88 2.15 2.923(2) 145.6 4_576
O1 H1 O3 0.84 1.79 2.521(2) 143.7 .
O2 H2 O1 0.84 2.21 2.677(2) 114.7 .
O2 H2 O3 0.84 1.92 2.6466(19) 143.8 2_756
O5 H5 O4 0.84 2.02 2.7360(19) 143.4 2_646
O5 H5 O6 0.84 2.22 2.674(2) 114.2 .
O6 H6 O4 0.84 1.82 2.551(2) 144.9 .

loop_
_geom_torsion_atom_site_label_1
_geom_torsion_atom_site_label_2
_geom_torsion_atom_site_label_3
_geom_torsion_atom_site_label_4
_geom_torsion
O1 C1 C2 O2 0.1(3)
C6 C1 C2 O2 179.66(17)
O1 C1 C2 C3 179.72(18)
C6 C1 C2 C3 -0.7(3)
O2 C2 C3 C4 -179.35(18)
C1 C2 C3 C4 1.0(3)
C2 C3 C4 C5 -0.7(3)
C3 C4 C5 C6 0.1(3)
O1 C1 C6 C5 179.63(18)
C2 C1 C6 C5 0.1(3)
O1 C1 C6 C7 -2.2(3)
C2 C1 C6 C7 178.28(17)
C4 C5 C6 C1 0.2(3)
C4 C5 C6 C7 -177.88(18)
C1 C6 C7 O3 -2.1(3)
C5 C6 C7 O3 175.97(18)
C1 C6 C7 N1 178.89(17)
C5 C6 C7 N1 -3.0(3)
N1 C8 C9 C10 -179.34(17)
C8 C9 C10 C11 171.70(18)
C9 C10 C11 C12 171.13(18)
C10 C11 C12 C13 56.0(3)
C11 C12 C13 C14 157.48(18)
C12 C13 C14 C15 -78.6(2)
C13 C14 C15 N2 174.74(17)
O4 C16 C17 C22 -18.6(3)
N2 C16 C17 C22 160.81(18)
O4 C16 C17 C18 163.01(19)
N2 C16 C17 C18 -17.6(3)
C22 C17 C18 C19 -0.6(3)
C16 C17 C18 C19 177.75(19)
C17 C18 C19 C20 -1.1(3)
C18 C19 C20 C21 0.8(3)
C19 C20 C21 O5 -176.67(17)
C19 C20 C21 C22 1.3(3)
O5 C21 C22 O6 -3.9(3)
C20 C21 C22 O6 178.17(17)
O5 C21 C22 C17 174.86(17)
C20 C21 C22 C17 -3.1(3)
C18 C17 C22 O6 -178.63(18)
C16 C17 C22 O6 2.9(3)
C18 C17 C22 C21 2.7(3)
C16 C17 C22 C21 -175.74(17)
O3 C7 N1 C8 -0.9(3)
C6 C7 N1 C8 178.12(18)
C9 C8 N1 C7 -150.85(18)
O4 C16 N2 C15 1.4(3)
C17 C16 N2 C15 -178.03(18)
C14 C15 N2 C16 -103.3(2)

loop_
_cod_related_entry_id
_cod_related_entry_database
_cod_related_entry_code
1 ChemSpider 21153969
